data_4069267
loop_
_publ_author_name
'Grochowski, Matthew R.'
'Brennessel, William W.'
'Jones, William D.'

_publ_section_title
;
 Carbon&#x2212;Sulfur Bond Cleavage of Methyl-Substituted Thiophenes with
 Iridium(III)
;
_journal_issue 9
_journal_name_full Organometallics
_journal_page_first 2661
_journal_paper_doi 10.1021/om900114m
_journal_volume 28
_journal_year 2009
_chemical_formula_moiety 'C25 H42 Cl2 Ir2 S'
_chemical_formula_sum 'C25 H42 Cl2 Ir2 S'
_chemical_formula_weight 829.95
_chemical_name_common jonmg06
_chemical_name_systematic
;
 [Cp*IrCl]2(mu-H)(mu-n-pentyl), 5
;
_space_group_IT_number 14
_symmetry_cell_setting monoclinic
_symmetry_space_group_name_Hall '-P 2ybc'
_symmetry_space_group_name_H-M 'P 1 21/c 1'
_atom_sites_solution_hydrogens geom
_atom_sites_solution_primary direct
_atom_sites_solution_secondary difmap
_audit_creation_method SHELXL-97
_cell_angle_alpha 90.00
_cell_angle_beta 94.886(2)
_cell_angle_gamma 90.00
_cell_formula_units_Z 4
_cell_length_a 9.3884(14)
_cell_length_b 15.392(2)
_cell_length_c 19.126(3)
_cell_measurement_reflns_used 3930
_cell_measurement_temperature 100.0(1)
_cell_measurement_theta_max 33.15
_cell_measurement_theta_min 2.65
_cell_volume 2753.8(7)
_computing_cell_refinement 'SAINT (Bruker, 2006)'
_computing_data_collection 'APEX2 (Bruker, 2006)'
_computing_data_reduction 'SAINT (Bruker, 2006)'
_computing_molecular_graphics 'SHELXTL (Bruker, 2000)'
_computing_publication_material 'SHELXTL (Bruker, 2000)'
_computing_structure_refinement 'SHELXL-97 (Sheldrick, 1997)'
_computing_structure_solution 'SIR97 (Altomare et al., 1999)'
_diffrn_ambient_temperature 100.0(1)
_diffrn_measured_fraction_theta_full 0.993
_diffrn_measured_fraction_theta_max 0.993
_diffrn_measurement_device_type 'Bruker SMART APEX II CCD Platform'
_diffrn_measurement_method 'area detector, \w scans per \f'
_diffrn_radiation_monochromator graphite
_diffrn_radiation_source 'fine-focus sealed tube'
_diffrn_radiation_type MoK\a
_diffrn_radiation_wavelength 0.71073
_diffrn_reflns_av_R_equivalents 0.0443
_diffrn_reflns_av_sigmaI/netI 0.0362
_diffrn_reflns_limit_h_max 14
_diffrn_reflns_limit_h_min -14
_diffrn_reflns_limit_k_max 23
_diffrn_reflns_limit_k_min -23
_diffrn_reflns_limit_l_max 28
_diffrn_reflns_limit_l_min -28
_diffrn_reflns_number 48913
_diffrn_reflns_theta_full 32.58
_diffrn_reflns_theta_max 32.58
_diffrn_reflns_theta_min 1.70
_exptl_absorpt_coefficient_mu 9.936
_exptl_absorpt_correction_T_max 0.5571
_exptl_absorpt_correction_T_min 0.0911
_exptl_absorpt_correction_type multi-scan
_exptl_absorpt_process_details 'SADABS (Sheldrick, 2007)'
_exptl_crystal_colour red-orange
_exptl_crystal_density_diffrn 2.002
_exptl_crystal_density_method 'not measured'
_exptl_crystal_description needle
_exptl_crystal_F_000 1584
_exptl_crystal_size_max 0.44
_exptl_crystal_size_mid 0.10
_exptl_crystal_size_min 0.06
_refine_diff_density_max 1.237
_refine_diff_density_min -0.909
_refine_diff_density_rms 0.179
_refine_ls_extinction_method none
_refine_ls_goodness_of_fit_ref 1.027
_refine_ls_hydrogen_treatment constr
_refine_ls_matrix_type full
_refine_ls_number_parameters 282
_refine_ls_number_reflns 9961
_refine_ls_number_restraints 0
_refine_ls_restrained_S_all 1.027
_refine_ls_R_factor_all 0.0368
_refine_ls_R_factor_gt 0.0243
_refine_ls_shift/su_max 0.003
_refine_ls_shift/su_mean 0.000
_refine_ls_structure_factor_coef Fsqd
_refine_ls_weighting_details 'calc w=1/[\s^2^(Fo^2^)+(0.0174P)^2^+0.3773P] where P=(Fo^2^+2Fc^2^)/3'
_refine_ls_weighting_scheme calc
_refine_ls_wR_factor_gt 0.0442
_refine_ls_wR_factor_ref 0.0474
_reflns_number_gt 8125
_reflns_number_total 9961
_reflns_threshold_expression >2sigma(I)
_cod_data_source_file om900114m_si_002.cif
_cod_data_source_block jonmg06
_cod_original_cell_volume 2753.7(7)
_cod_database_code 4069267

loop_
_symmetry_equiv_pos_as_xyz
'x, y, z'
'-x, y+1/2, -z+1/2'
'-x, -y, -z'
'x, -y-1/2, z-1/2'

loop_
_atom_site_label
_atom_site_type_symbol
_atom_site_fract_x
_atom_site_fract_y
_atom_site_fract_z
_atom_site_U_iso_or_equiv
_atom_site_adp_type
_atom_site_occupancy
_atom_site_symmetry_multiplicity
_atom_site_calc_flag
_atom_site_refinement_flags
Ir1 Ir 0.147802(10) -0.100040(7) 0.727443(5) 0.01136(3) Uani 1 1 d .
Ir2 Ir 0.220796(10) 0.022255(7) 0.839618(5) 0.01058(3) Uani 1 1 d .
H1 H 0.1885 -0.0807 0.8135 0.016 Uiso 1 1 d R
Cl1 Cl 0.39582(7) -0.11201(5) 0.70524(4) 0.01833(14) Uani 1 1 d .
Cl2 Cl -0.02817(7) 0.02950(5) 0.86081(4) 0.01664(13) Uani 1 1 d .
S1 S 0.14611(7) 0.05257(5) 0.72192(3) 0.01250(12) Uani 1 1 d .
C1 C -0.0032(3) -0.14409(19) 0.64101(15) 0.0159(5) Uani 1 1 d .
C2 C -0.0774(3) -0.12568(19) 0.70305(16) 0.0173(6) Uani 1 1 d .
C3 C -0.0240(3) -0.18347(19) 0.75762(15) 0.0160(6) Uani 1 1 d .
C4 C 0.0866(3) -0.23630(19) 0.73185(15) 0.0145(5) Uani 1 1 d .
C5 C 0.0967(3) -0.21221(18) 0.65942(14) 0.0144(5) Uani 1 1 d .
C6 C -0.0337(3) -0.1035(2) 0.57001(16) 0.0241(7) Uani 1 1 d .
H6A H -0.1113 -0.1352 0.5437 0.036 Uiso 1 1 calc R
H6B H 0.0524 -0.1060 0.5445 0.036 Uiso 1 1 calc R
H6C H -0.0620 -0.0427 0.5755 0.036 Uiso 1 1 calc R
C7 C -0.2008(3) -0.0636(2) 0.70508(18) 0.0246(7) Uani 1 1 d .
H7A H -0.2896 -0.0930 0.6880 0.037 Uiso 1 1 calc R
H7B H -0.1854 -0.0134 0.6752 0.037 Uiso 1 1 calc R
H7C H -0.2079 -0.0441 0.7534 0.037 Uiso 1 1 calc R
C8 C -0.0785(3) -0.1910(2) 0.82892(17) 0.0249(7) Uani 1 1 d .
H8A H -0.1632 -0.2284 0.8261 0.037 Uiso 1 1 calc R
H8B H -0.1037 -0.1332 0.8455 0.037 Uiso 1 1 calc R
H8C H -0.0040 -0.2164 0.8618 0.037 Uiso 1 1 calc R
C9 C 0.1722(3) -0.30612(19) 0.77055(16) 0.0203(6) Uani 1 1 d .
H9A H 0.1412 -0.3631 0.7521 0.031 Uiso 1 1 calc R
H9B H 0.1575 -0.3030 0.8206 0.031 Uiso 1 1 calc R
H9C H 0.2738 -0.2979 0.7642 0.031 Uiso 1 1 calc R
C10 C 0.1929(3) -0.2550(2) 0.61079(16) 0.0194(6) Uani 1 1 d .
H10A H 0.1587 -0.3140 0.6000 0.029 Uiso 1 1 calc R
H10B H 0.2905 -0.2576 0.6334 0.029 Uiso 1 1 calc R
H10C H 0.1923 -0.2213 0.5673 0.029 Uiso 1 1 calc R
C11 C 0.3582(3) 0.12736(18) 0.88365(15) 0.0146(5) Uani 1 1 d .
C12 C 0.2777(3) 0.09145(19) 0.93739(15) 0.0160(6) Uani 1 1 d .
C13 C 0.3138(3) 0.0003(2) 0.94625(15) 0.0158(6) Uani 1 1 d .
C14 C 0.4178(3) -0.01944(19) 0.89791(15) 0.0149(5) Uani 1 1 d .
C15 C 0.4446(3) 0.05807(19) 0.85841(14) 0.0128(5) Uani 1 1 d .
C16 C 0.3581(3) 0.2204(2) 0.86193(18) 0.0235(7) Uani 1 1 d .
H16A H 0.4293 0.2524 0.8923 0.035 Uiso 1 1 calc R
H16B H 0.2632 0.2455 0.8661 0.035 Uiso 1 1 calc R
H16C H 0.3818 0.2246 0.8131 0.035 Uiso 1 1 calc R
C17 C 0.1764(3) 0.1420(2) 0.97828(16) 0.0225(6) Uani 1 1 d .
H17A H 0.2309 0.1799 1.0119 0.034 Uiso 1 1 calc R
H17B H 0.1184 0.1017 1.0036 0.034 Uiso 1 1 calc R
H17C H 0.1138 0.1774 0.9461 0.034 Uiso 1 1 calc R
C18 C 0.2587(3) -0.0612(2) 0.99815(16) 0.0241(7) Uani 1 1 d .
H18A H 0.3280 -0.0656 1.0393 0.036 Uiso 1 1 calc R
H18B H 0.2444 -0.1186 0.9765 0.036 Uiso 1 1 calc R
H18C H 0.1674 -0.0396 1.0126 0.036 Uiso 1 1 calc R
C19 C 0.4924(3) -0.1044(2) 0.89104(17) 0.0227(6) Uani 1 1 d .
H19A H 0.5898 -0.1005 0.9137 0.034 Uiso 1 1 calc R
H19B H 0.4962 -0.1184 0.8412 0.034 Uiso 1 1 calc R
H19C H 0.4401 -0.1501 0.9137 0.034 Uiso 1 1 calc R
C20 C 0.5596(3) 0.0668(2) 0.80928(16) 0.0206(6) Uani 1 1 d .
H20A H 0.6531 0.0683 0.8363 0.031 Uiso 1 1 calc R
H20B H 0.5453 0.1206 0.7822 0.031 Uiso 1 1 calc R
H20C H 0.5557 0.0171 0.7772 0.031 Uiso 1 1 calc R
C21 C 0.2978(3) 0.0926(2) 0.67872(15) 0.0166(6) Uani 1 1 d .
H21A H 0.3176 0.1535 0.6931 0.020 Uiso 1 1 calc R
H21B H 0.3833 0.0575 0.6937 0.020 Uiso 1 1 calc R
C22 C 0.2702(3) 0.0883(2) 0.59933(15) 0.0224(7) Uani 1 1 d .
H22A H 0.1799 0.1191 0.5849 0.027 Uiso 1 1 calc R
H22B H 0.2582 0.0268 0.5849 0.027 Uiso 1 1 calc R
C23 C 0.3922(3) 0.1289(2) 0.56129(17) 0.0262(7) Uani 1 1 d .
H23A H 0.3670 0.1255 0.5100 0.031 Uiso 1 1 calc R
H23B H 0.4006 0.1911 0.5741 0.031 Uiso 1 1 calc R
C24 C 0.5372(3) 0.0852(2) 0.57834(17) 0.0253(7) Uani 1 1 d .
H24A H 0.5675 0.0933 0.6288 0.030 Uiso 1 1 calc R
H24B H 0.5278 0.0221 0.5693 0.030 Uiso 1 1 calc R
C25 C 0.6510(4) 0.1224(3) 0.53472(19) 0.0341(9) Uani 1 1 d .
H25A H 0.7426 0.0937 0.5477 0.051 Uiso 1 1 calc R
H25B H 0.6606 0.1849 0.5435 0.051 Uiso 1 1 calc R
H25C H 0.6231 0.1125 0.4848 0.051 Uiso 1 1 calc R

loop_
_atom_site_aniso_label
_atom_site_aniso_U_11
_atom_site_aniso_U_22
_atom_site_aniso_U_33
_atom_site_aniso_U_23
_atom_site_aniso_U_13
_atom_site_aniso_U_12
Ir1 0.00814(5) 0.01257(5) 0.01350(5) -0.00183(4) 0.00155(3) 0.00001(4)
Ir2 0.00827(5) 0.01217(5) 0.01141(5) -0.00022(4) 0.00137(3) -0.00016(4)
Cl1 0.0091(3) 0.0213(4) 0.0249(4) -0.0064(3) 0.0035(2) -0.0001(2)
Cl2 0.0102(3) 0.0215(3) 0.0187(3) -0.0033(3) 0.0037(2) 0.0003(2)
S1 0.0113(3) 0.0133(3) 0.0129(3) 0.0008(2) 0.0011(2) 0.0006(2)
C1 0.0120(12) 0.0167(14) 0.0183(14) -0.0040(11) -0.0031(10) -0.0021(11)
C2 0.0097(12) 0.0157(14) 0.0263(16) -0.0041(11) 0.0000(11) -0.0012(10)
C3 0.0122(12) 0.0174(14) 0.0194(14) -0.0032(11) 0.0065(10) -0.0058(11)
C4 0.0112(12) 0.0159(14) 0.0166(13) -0.0035(11) 0.0027(10) -0.0023(10)
C5 0.0138(13) 0.0149(14) 0.0145(13) -0.0045(10) 0.0009(10) -0.0019(10)
C6 0.0240(16) 0.0243(17) 0.0224(16) 0.0017(13) -0.0071(12) -0.0020(13)
C7 0.0121(13) 0.0246(17) 0.0364(19) -0.0115(14) -0.0013(12) 0.0035(12)
C8 0.0263(16) 0.0223(16) 0.0282(17) -0.0045(13) 0.0151(13) -0.0069(13)
C9 0.0225(15) 0.0148(14) 0.0240(16) 0.0022(12) 0.0036(12) 0.0007(12)
C10 0.0202(14) 0.0179(15) 0.0208(15) -0.0034(12) 0.0061(11) 0.0018(11)
C11 0.0119(12) 0.0136(13) 0.0179(14) -0.0013(11) -0.0015(10) -0.0026(10)
C12 0.0123(12) 0.0197(15) 0.0156(13) -0.0060(11) -0.0011(10) -0.0009(11)
C13 0.0116(12) 0.0226(15) 0.0128(13) 0.0013(11) -0.0016(10) -0.0010(11)
C14 0.0106(12) 0.0185(14) 0.0147(13) 0.0007(11) -0.0036(10) -0.0016(10)
C15 0.0091(11) 0.0163(14) 0.0128(13) 0.0001(10) 0.0004(9) 0.0004(10)
C16 0.0214(15) 0.0168(15) 0.0313(18) -0.0035(13) -0.0023(13) -0.0025(12)
C17 0.0175(14) 0.0304(18) 0.0197(15) -0.0094(13) 0.0014(11) 0.0014(13)
C18 0.0235(16) 0.0333(19) 0.0153(15) 0.0044(13) 0.0014(12) -0.0090(14)
C19 0.0208(15) 0.0201(16) 0.0263(17) 0.0011(13) -0.0023(12) 0.0046(12)
C20 0.0109(13) 0.0298(17) 0.0212(15) 0.0017(13) 0.0014(11) -0.0032(12)
C21 0.0153(13) 0.0185(14) 0.0163(14) 0.0021(11) 0.0028(10) -0.0037(11)
C22 0.0163(14) 0.0348(19) 0.0163(15) 0.0042(13) 0.0015(11) -0.0016(13)
C23 0.0240(16) 0.037(2) 0.0184(15) 0.0100(14) 0.0056(12) -0.0032(14)
C24 0.0203(15) 0.0320(19) 0.0243(16) 0.0024(14) 0.0070(12) -0.0008(13)
C25 0.0265(17) 0.045(2) 0.033(2) 0.0010(17) 0.0146(15) -0.0068(16)

loop_
_atom_type_symbol
_atom_type_description
_atom_type_scat_dispersion_real
_atom_type_scat_dispersion_imag
_atom_type_scat_source
C C 0.0033 0.0016 'International Tables Vol C Tables 4.2.6.8 and 6.1.1.4'
H H 0.0000 0.0000 'International Tables Vol C Tables 4.2.6.8 and 6.1.1.4'
S S 0.1246 0.1234 'International Tables Vol C Tables 4.2.6.8 and 6.1.1.4'
Cl Cl 0.1484 0.1585 'International Tables Vol C Tables 4.2.6.8 and 6.1.1.4'
Ir Ir -1.4442 7.9887 'International Tables Vol C Tables 4.2.6.8 and 6.1.1.4'

loop_
_geom_angle_atom_site_label_1
_geom_angle_atom_site_label_2
_geom_angle_atom_site_label_3
_geom_angle
C2 Ir1 C3 38.46(11)
C2 Ir1 C4 64.94(11)
C3 Ir1 C4 38.57(10)
C2 Ir1 C5 64.35(11)
C3 Ir1 C5 64.08(10)
C4 Ir1 C5 38.63(10)
C2 Ir1 C1 39.00(11)
C3 Ir1 C1 64.62(11)
C4 Ir1 C1 64.88(11)
C5 Ir1 C1 38.11(10)
C2 Ir1 S1 99.78(8)
C3 Ir1 S1 126.78(8)
C4 Ir1 S1 164.35(7)
C5 Ir1 S1 139.50(8)
C1 Ir1 S1 105.88(8)
C2 Ir1 Cl1 152.86(8)
C3 Ir1 Cl1 138.62(8)
C4 Ir1 Cl1 101.25(7)
C5 Ir1 Cl1 90.07(7)
C1 Ir1 Cl1 114.60(8)
S1 Ir1 Cl1 94.09(2)
C2 Ir1 Ir2 116.39(8)
C3 Ir1 Ir2 108.74(7)
C4 Ir1 Ir2 130.13(7)
C5 Ir1 Ir2 168.44(7)
C1 Ir1 Ir2 149.09(8)
S1 Ir1 Ir2 51.934(18)
Cl1 Ir1 Ir2 90.517(18)
C2 Ir1 H1 112.3
C3 Ir1 H1 87.5
C4 Ir1 H1 99.8
C5 Ir1 H1 137.7
C1 Ir1 H1 150.5
S1 Ir1 H1 82.4
Cl1 Ir1 H1 92.5
Ir2 Ir1 H1 30.7
C15 Ir2 C14 38.86(10)
C15 Ir2 C13 65.10(10)
C14 Ir2 C13 38.48(10)
C15 Ir2 C12 64.59(10)
C14 Ir2 C12 64.42(11)
C13 Ir2 C12 38.90(11)
C15 Ir2 C11 38.74(10)
C14 Ir2 C11 64.77(10)
C13 Ir2 C11 65.06(11)
C12 Ir2 C11 38.38(11)
C15 Ir2 S1 108.30(7)
C14 Ir2 S1 136.25(8)
C13 Ir2 S1 173.39(8)
C12 Ir2 S1 139.24(8)
C11 Ir2 S1 109.86(8)
C15 Ir2 Cl2 154.05(8)
C14 Ir2 Cl2 136.30(8)
C13 Ir2 Cl2 99.63(8)
C12 Ir2 Cl2 90.20(7)
C11 Ir2 Cl2 116.67(8)
S1 Ir2 Cl2 86.40(2)
C15 Ir2 Ir1 116.91(7)
C14 Ir2 Ir1 109.02(8)
C13 Ir2 Ir1 130.18(8)
C12 Ir2 Ir1 168.56(8)
C11 Ir2 Ir1 149.30(8)
S1 Ir2 Ir1 52.073(19)
Cl2 Ir2 Ir1 89.023(18)
C15 Ir2 H1 115.8
C14 Ir2 H1 89.9
C13 Ir2 H1 100.4
C12 Ir2 H1 137.8
C11 Ir2 H1 153.5
S1 Ir2 H1 82.6
Cl2 Ir2 H1 86.6
Ir1 Ir2 H1 30.8
C21 S1 Ir2 108.81(10)
C21 S1 Ir1 110.93(10)
Ir2 S1 Ir1 75.99(2)
C5 C1 C2 106.9(2)
C5 C1 C6 126.8(3)
C2 C1 C6 126.2(3)
C5 C1 Ir1 70.89(15)
C2 C1 Ir1 69.40(15)
C6 C1 Ir1 127.9(2)
C3 C2 C1 108.2(2)
C3 C2 C7 126.8(3)
C1 C2 C7 124.6(3)
C3 C2 Ir1 71.35(15)
C1 C2 Ir1 71.60(15)
C7 C2 Ir1 128.3(2)
C2 C3 C4 108.7(2)
C2 C3 C8 125.9(3)
C4 C3 C8 125.4(3)
C2 C3 Ir1 70.19(16)
C4 C3 Ir1 70.73(15)
C8 C3 Ir1 127.2(2)
C3 C4 C5 106.9(2)
C3 C4 C9 127.4(3)
C5 C4 C9 125.6(2)
C3 C4 Ir1 70.69(16)
C5 C4 Ir1 71.14(16)
C9 C4 Ir1 125.28(19)
C1 C5 C4 109.2(2)
C1 C5 C10 125.8(3)
C4 C5 C10 124.9(3)
C1 C5 Ir1 71.00(16)
C4 C5 Ir1 70.22(15)
C10 C5 Ir1 126.89(19)
C1 C6 H6A 109.5
C1 C6 H6B 109.5
H6A C6 H6B 109.5
C1 C6 H6C 109.5
H6A C6 H6C 109.5
H6B C6 H6C 109.5
C2 C7 H7A 109.5
C2 C7 H7B 109.5
H7A C7 H7B 109.5
C2 C7 H7C 109.5
H7A C7 H7C 109.5
H7B C7 H7C 109.5
C3 C8 H8A 109.5
C3 C8 H8B 109.5
H8A C8 H8B 109.5
C3 C8 H8C 109.5
H8A C8 H8C 109.5
H8B C8 H8C 109.5
C4 C9 H9A 109.5
C4 C9 H9B 109.5
H9A C9 H9B 109.5
C4 C9 H9C 109.5
H9A C9 H9C 109.5
H9B C9 H9C 109.5
C5 C10 H10A 109.5
C5 C10 H10B 109.5
H10A C10 H10B 109.5
C5 C10 H10C 109.5
H10A C10 H10C 109.5
H10B C10 H10C 109.5
C12 C11 C15 107.4(2)
C12 C11 C16 125.5(3)
C15 C11 C16 127.0(3)
C12 C11 Ir2 70.31(15)
C15 C11 Ir2 69.89(15)
C16 C11 Ir2 128.0(2)
C11 C12 C13 108.9(2)
C11 C12 C17 124.7(3)
C13 C12 C17 126.4(3)
C11 C12 Ir2 71.31(16)
C13 C12 Ir2 70.43(16)
C17 C12 Ir2 125.54(19)
C14 C13 C12 107.2(2)
C14 C13 C18 126.0(3)
C12 C13 C18 126.8(3)
C14 C13 Ir2 70.69(16)
C12 C13 Ir2 70.67(16)
C18 C13 Ir2 125.9(2)
C13 C14 C15 108.7(3)
C13 C14 C19 126.3(3)
C15 C14 C19 124.9(3)
C13 C14 Ir2 70.83(16)
C15 C14 Ir2 70.52(15)
C19 C14 Ir2 126.7(2)
C14 C15 C11 107.8(2)
C14 C15 C20 124.7(3)
C11 C15 C20 126.8(3)
C14 C15 Ir2 70.62(15)
C11 C15 Ir2 71.37(15)
C20 C15 Ir2 131.17(19)
C11 C16 H16A 109.5
C11 C16 H16B 109.5
H16A C16 H16B 109.5
C11 C16 H16C 109.5
H16A C16 H16C 109.5
H16B C16 H16C 109.5
C12 C17 H17A 109.5
C12 C17 H17B 109.5
H17A C17 H17B 109.5
C12 C17 H17C 109.5
H17A C17 H17C 109.5
H17B C17 H17C 109.5
C13 C18 H18A 109.5
C13 C18 H18B 109.5
H18A C18 H18B 109.5
C13 C18 H18C 109.5
H18A C18 H18C 109.5
H18B C18 H18C 109.5
C14 C19 H19A 109.5
C14 C19 H19B 109.5
H19A C19 H19B 109.5
C14 C19 H19C 109.5
H19A C19 H19C 109.5
H19B C19 H19C 109.5
C15 C20 H20A 109.5
C15 C20 H20B 109.5
H20A C20 H20B 109.5
C15 C20 H20C 109.5
H20A C20 H20C 109.5
H20B C20 H20C 109.5
C22 C21 S1 111.5(2)
C22 C21 H21A 109.3
S1 C21 H21A 109.3
C22 C21 H21B 109.3
S1 C21 H21B 109.3
H21A C21 H21B 108.0
C21 C22 C23 112.6(3)
C21 C22 H22A 109.1
C23 C22 H22A 109.1
C21 C22 H22B 109.1
C23 C22 H22B 109.1
H22A C22 H22B 107.8
C24 C23 C22 113.9(3)
C24 C23 H23A 108.8
C22 C23 H23A 108.8
C24 C23 H23B 108.8
C22 C23 H23B 108.8
H23A C23 H23B 107.7
C25 C24 C23 111.8(3)
C25 C24 H24A 109.2
C23 C24 H24A 109.2
C25 C24 H24B 109.2
C23 C24 H24B 109.2
H24A C24 H24B 107.9
C24 C25 H25A 109.5
C24 C25 H25B 109.5
H25A C25 H25B 109.5
C24 C25 H25C 109.5
H25A C25 H25C 109.5
H25B C25 H25C 109.5

loop_
_geom_bond_atom_site_label_1
_geom_bond_atom_site_label_2
_geom_bond_distance
Ir1 C2 2.162(3)
Ir1 C3 2.177(3)
Ir1 C4 2.178(3)
Ir1 C5 2.190(3)
Ir1 C1 2.192(3)
Ir1 S1 2.3514(8)
Ir1 Cl1 2.4093(7)
Ir1 Ir2 2.8923(3)
Ir1 H1 1.6835
Ir2 C15 2.172(3)
Ir2 C14 2.173(3)
Ir2 C13 2.175(3)
Ir2 C12 2.179(3)
Ir2 C11 2.192(3)
Ir2 S1 2.3469(7)
Ir2 Cl2 2.4086(7)
Ir2 H1 1.6819
S1 C21 1.814(3)
C1 C5 1.431(4)
C1 C2 1.454(4)
C1 C6 1.500(4)
C2 C3 1.429(4)
C2 C7 1.505(4)
C3 C4 1.439(4)
C3 C8 1.501(4)
C4 C5 1.445(4)
C4 C9 1.499(4)
C5 C10 1.503(4)
C6 H6A 0.9800
C6 H6B 0.9800
C6 H6C 0.9800
C7 H7A 0.9800
C7 H7B 0.9800
C7 H7C 0.9800
C8 H8A 0.9800
C8 H8B 0.9800
C8 H8C 0.9800
C9 H9A 0.9800
C9 H9B 0.9800
C9 H9C 0.9800
C10 H10A 0.9800
C10 H10B 0.9800
C10 H10C 0.9800
C11 C12 1.437(4)
C11 C15 1.448(4)
C11 C16 1.492(4)
C12 C13 1.450(4)
C12 C17 1.499(4)
C13 C14 1.433(4)
C13 C18 1.496(4)
C14 C15 1.446(4)
C14 C19 1.495(4)
C15 C20 1.496(4)
C16 H16A 0.9800
C16 H16B 0.9800
C16 H16C 0.9800
C17 H17A 0.9800
C17 H17B 0.9800
C17 H17C 0.9800
C18 H18A 0.9800
C18 H18B 0.9800
C18 H18C 0.9800
C19 H19A 0.9800
C19 H19B 0.9800
C19 H19C 0.9800
C20 H20A 0.9800
C20 H20B 0.9800
C20 H20C 0.9800
C21 C22 1.520(4)
C21 H21A 0.9900
C21 H21B 0.9900
C22 C23 1.541(4)
C22 H22A 0.9900
C22 H22B 0.9900
C23 C24 1.527(4)
C23 H23A 0.9900
C23 H23B 0.9900
C24 C25 1.522(4)
C24 H24A 0.9900
C24 H24B 0.9900
C25 H25A 0.9800
C25 H25B 0.9800
C25 H25C 0.9800

loop_
_geom_torsion_atom_site_label_1
_geom_torsion_atom_site_label_2
_geom_torsion_atom_site_label_3
_geom_torsion_atom_site_label_4
_geom_torsion
C2 Ir1 Ir2 C15 -174.43(12)
C3 Ir1 Ir2 C15 144.58(12)
C4 Ir1 Ir2 C15 107.12(12)
C5 Ir1 Ir2 C15 94.7(4)
C1 Ir1 Ir2 C15 -143.76(17)
S1 Ir1 Ir2 C15 -92.91(8)
Cl1 Ir1 Ir2 C15 1.88(8)
C2 Ir1 Ir2 C14 144.05(12)
C3 Ir1 Ir2 C14 103.06(12)
C4 Ir1 Ir2 C14 65.60(12)
C5 Ir1 Ir2 C14 53.2(4)
C1 Ir1 Ir2 C14 174.72(17)
S1 Ir1 Ir2 C14 -134.43(8)
Cl1 Ir1 Ir2 C14 -39.64(8)
C2 Ir1 Ir2 C13 106.49(13)
C3 Ir1 Ir2 C13 65.49(13)
C4 Ir1 Ir2 C13 28.04(13)
C5 Ir1 Ir2 C13 15.7(4)
C1 Ir1 Ir2 C13 137.16(18)
S1 Ir1 Ir2 C13 -172.00(10)
Cl1 Ir1 Ir2 C13 -77.20(10)
C2 Ir1 Ir2 C12 90.9(4)
C3 Ir1 Ir2 C12 49.9(4)
C4 Ir1 Ir2 C12 12.4(4)
C5 Ir1 Ir2 C12 0.1(5)
C1 Ir1 Ir2 C12 121.6(4)
S1 Ir1 Ir2 C12 172.4(4)
Cl1 Ir1 Ir2 C12 -92.8(4)
C2 Ir1 Ir2 C11 -143.56(17)
C3 Ir1 Ir2 C11 175.44(17)
C4 Ir1 Ir2 C11 137.99(17)
C5 Ir1 Ir2 C11 125.6(4)
C1 Ir1 Ir2 C11 -112.9(2)
S1 Ir1 Ir2 C11 -62.05(14)
Cl1 Ir1 Ir2 C11 32.75(14)
C2 Ir1 Ir2 S1 -81.51(9)
C3 Ir1 Ir2 S1 -122.51(9)
C4 Ir1 Ir2 S1 -159.96(9)
C5 Ir1 Ir2 S1 -172.3(4)
C1 Ir1 Ir2 S1 -50.85(15)
Cl1 Ir1 Ir2 S1 94.80(3)
C2 Ir1 Ir2 Cl2 4.69(9)
C3 Ir1 Ir2 Cl2 -36.31(9)
C4 Ir1 Ir2 Cl2 -73.76(9)
C5 Ir1 Ir2 Cl2 -86.1(4)
C1 Ir1 Ir2 Cl2 35.36(15)
S1 Ir1 Ir2 Cl2 86.20(3)
Cl1 Ir1 Ir2 Cl2 -179.00(3)
C15 Ir2 S1 C21 2.59(13)
C14 Ir2 S1 C21 -30.21(15)
C13 Ir2 S1 C21 4.7(7)
C12 Ir2 S1 C21 74.60(15)
C11 Ir2 S1 C21 43.65(13)
Cl2 Ir2 S1 C21 160.74(11)
Ir1 Ir2 S1 C21 -107.70(11)
C15 Ir2 S1 Ir1 110.28(8)
C14 Ir2 S1 Ir1 77.49(11)
C13 Ir2 S1 Ir1 112.4(7)
C12 Ir2 S1 Ir1 -177.70(11)
C11 Ir2 S1 Ir1 151.34(8)
Cl2 Ir2 S1 Ir1 -91.57(2)
C2 Ir1 S1 C21 -138.95(13)
C3 Ir1 S1 C21 -169.27(14)
C4 Ir1 S1 C21 -151.1(3)
C5 Ir1 S1 C21 -77.27(15)
C1 Ir1 S1 C21 -99.37(13)
Cl1 Ir1 S1 C21 17.65(10)
Ir2 Ir1 S1 C21 105.09(10)
C2 Ir1 S1 Ir2 115.96(8)
C3 Ir1 S1 Ir2 85.64(10)
C4 Ir1 S1 Ir2 103.9(3)
C5 Ir1 S1 Ir2 177.64(11)
C1 Ir1 S1 Ir2 155.54(8)
Cl1 Ir1 S1 Ir2 -87.45(2)
C2 Ir1 C1 C5 -117.4(2)
C3 Ir1 C1 C5 -79.68(18)
C4 Ir1 C1 C5 -36.85(16)
S1 Ir1 C1 C5 156.67(14)
Cl1 Ir1 C1 C5 54.44(17)
Ir2 Ir1 C1 C5 -163.93(13)
C3 Ir1 C1 C2 37.69(17)
C4 Ir1 C1 C2 80.53(18)
C5 Ir1 C1 C2 117.4(2)
S1 Ir1 C1 C2 -85.95(16)
Cl1 Ir1 C1 C2 171.81(14)
Ir2 Ir1 C1 C2 -46.5(2)
C2 Ir1 C1 C6 120.4(3)
C3 Ir1 C1 C6 158.1(3)
C4 Ir1 C1 C6 -159.0(3)
C5 Ir1 C1 C6 -122.2(3)
S1 Ir1 C1 C6 34.5(3)
Cl1 Ir1 C1 C6 -67.8(3)
Ir2 Ir1 C1 C6 73.9(3)
C5 C1 C2 C3 -1.0(3)
C6 C1 C2 C3 175.0(3)
Ir1 C1 C2 C3 -62.35(19)
C5 C1 C2 C7 -174.4(3)
C6 C1 C2 C7 1.7(5)
Ir1 C1 C2 C7 124.3(3)
C5 C1 C2 Ir1 61.30(18)
C6 C1 C2 Ir1 -122.6(3)
C4 Ir1 C2 C3 36.97(16)
C5 Ir1 C2 C3 79.91(18)
C1 Ir1 C2 C3 117.4(2)
S1 Ir1 C2 C3 -139.44(15)
Cl1 Ir1 C2 C3 100.9(2)
Ir2 Ir1 C2 C3 -87.24(16)
C3 Ir1 C2 C1 -117.4(2)
C4 Ir1 C2 C1 -80.38(18)
C5 Ir1 C2 C1 -37.44(16)
S1 Ir1 C2 C1 103.20(16)
Cl1 Ir1 C2 C1 -16.5(3)
Ir2 Ir1 C2 C1 155.40(14)
C3 Ir1 C2 C7 122.6(4)
C4 Ir1 C2 C7 159.6(3)
C5 Ir1 C2 C7 -157.5(3)
C1 Ir1 C2 C7 -120.0(4)
S1 Ir1 C2 C7 -16.8(3)
Cl1 Ir1 C2 C7 -136.5(2)
Ir2 Ir1 C2 C7 35.4(3)
C1 C2 C3 C4 2.0(3)
C7 C2 C3 C4 175.1(3)
Ir1 C2 C3 C4 -60.54(19)
C1 C2 C3 C8 -175.4(3)
C7 C2 C3 C8 -2.2(5)
Ir1 C2 C3 C8 122.1(3)
C1 C2 C3 Ir1 62.51(19)
C7 C2 C3 Ir1 -124.3(3)
C4 Ir1 C3 C2 -119.1(2)
C5 Ir1 C3 C2 -80.69(18)
C1 Ir1 C3 C2 -38.22(17)
S1 Ir1 C3 C2 53.13(19)
Cl1 Ir1 C3 C2 -137.34(15)
Ir2 Ir1 C3 C2 109.12(15)
C2 Ir1 C3 C4 119.1(2)
C5 Ir1 C3 C4 38.41(16)
C1 Ir1 C3 C4 80.87(17)
S1 Ir1 C3 C4 172.22(13)
Cl1 Ir1 C3 C4 -18.2(2)
Ir2 Ir1 C3 C4 -131.79(14)
C2 Ir1 C3 C8 -120.6(3)
C4 Ir1 C3 C8 120.3(3)
C5 Ir1 C3 C8 158.7(3)
C1 Ir1 C3 C8 -158.8(3)
S1 Ir1 C3 C8 -67.4(3)
Cl1 Ir1 C3 C8 102.1(3)
Ir2 Ir1 C3 C8 -11.4(3)
C2 C3 C4 C5 -2.1(3)
C8 C3 C4 C5 175.3(3)
Ir1 C3 C4 C5 -62.31(19)
C2 C3 C4 C9 -179.6(3)
C8 C3 C4 C9 -2.3(5)
Ir1 C3 C4 C9 120.2(3)
C2 C3 C4 Ir1 60.20(19)
C8 C3 C4 Ir1 -122.4(3)
C2 Ir1 C4 C3 -36.87(16)
C5 Ir1 C4 C3 -116.5(2)
C1 Ir1 C4 C3 -80.13(18)
S1 Ir1 C4 C3 -23.7(4)
Cl1 Ir1 C4 C3 167.82(15)
Ir2 Ir1 C4 C3 67.46(18)
C2 Ir1 C4 C5 79.62(17)
C3 Ir1 C4 C5 116.5(2)
C1 Ir1 C4 C5 36.36(16)
S1 Ir1 C4 C5 92.8(3)
Cl1 Ir1 C4 C5 -75.70(15)
Ir2 Ir1 C4 C5 -176.05(12)
C2 Ir1 C4 C9 -159.6(3)
C3 Ir1 C4 C9 -122.8(3)
C5 Ir1 C4 C9 120.7(3)
C1 Ir1 C4 C9 157.1(3)
S1 Ir1 C4 C9 -146.5(2)
Cl1 Ir1 C4 C9 45.0(2)
Ir2 Ir1 C4 C9 -55.3(3)
C2 C1 C5 C4 -0.3(3)
C6 C1 C5 C4 -176.3(3)
Ir1 C1 C5 C4 60.07(19)
C2 C1 C5 C10 177.4(3)
C6 C1 C5 C10 1.3(5)
Ir1 C1 C5 C10 -122.3(3)
C2 C1 C5 Ir1 -60.34(18)
C6 C1 C5 Ir1 123.6(3)
C3 C4 C5 C1 1.5(3)
C9 C4 C5 C1 179.0(3)
Ir1 C4 C5 C1 -60.55(19)
C3 C4 C5 C10 -176.2(3)
C9 C4 C5 C10 1.4(4)
Ir1 C4 C5 C10 121.8(3)
C3 C4 C5 Ir1 62.01(19)
C9 C4 C5 Ir1 -120.4(3)
C2 Ir1 C5 C1 38.31(17)
C3 Ir1 C5 C1 81.22(18)
C4 Ir1 C5 C1 119.6(2)
S1 Ir1 C5 C1 -35.9(2)
Cl1 Ir1 C5 C1 -132.30(16)
Ir2 Ir1 C5 C1 134.8(3)
C2 Ir1 C5 C4 -81.26(17)
C3 Ir1 C5 C4 -38.35(16)
C1 Ir1 C5 C4 -119.6(2)
S1 Ir1 C5 C4 -155.48(12)
Cl1 Ir1 C5 C4 108.13(15)
Ir2 Ir1 C5 C4 15.2(5)
C2 Ir1 C5 C10 159.3(3)
C3 Ir1 C5 C10 -157.8(3)
C4 Ir1 C5 C10 -119.4(3)
C1 Ir1 C5 C10 121.0(3)
S1 Ir1 C5 C10 85.1(3)
Cl1 Ir1 C5 C10 -11.3(2)
Ir2 Ir1 C5 C10 -104.2(4)
C15 Ir2 C11 C12 -118.0(2)
C14 Ir2 C11 C12 -79.99(17)
C13 Ir2 C11 C12 -37.32(16)
S1 Ir2 C11 C12 147.25(14)
Cl2 Ir2 C11 C12 51.12(17)
Ir1 Ir2 C11 C12 -164.94(13)
C14 Ir2 C11 C15 37.98(16)
C13 Ir2 C11 C15 80.65(17)
C12 Ir2 C11 C15 118.0(2)
S1 Ir2 C11 C15 -94.77(15)
Cl2 Ir2 C11 C15 169.10(13)
Ir1 Ir2 C11 C15 -47.0(2)
C15 Ir2 C11 C16 121.8(3)
C14 Ir2 C11 C16 159.8(3)
C13 Ir2 C11 C16 -157.6(3)
C12 Ir2 C11 C16 -120.2(3)
S1 Ir2 C11 C16 27.0(3)
Cl2 Ir2 C11 C16 -69.1(3)
Ir1 Ir2 C11 C16 74.8(3)
C15 C11 C12 C13 0.3(3)
C16 C11 C12 C13 -176.1(3)
Ir2 C11 C12 C13 60.68(19)
C15 C11 C12 C17 178.8(3)
C16 C11 C12 C17 2.4(4)
Ir2 C11 C12 C17 -120.8(3)
C15 C11 C12 Ir2 -60.35(18)
C16 C11 C12 Ir2 123.2(3)
C15 Ir2 C12 C11 37.73(16)
C14 Ir2 C12 C11 80.98(17)
C13 Ir2 C12 C11 118.9(2)
S1 Ir2 C12 C11 -51.2(2)
Cl2 Ir2 C12 C11 -135.92(15)
Ir1 Ir2 C12 C11 138.0(3)
C15 Ir2 C12 C13 -81.17(17)
C14 Ir2 C12 C13 -37.92(16)
C11 Ir2 C12 C13 -118.9(2)
S1 Ir2 C12 C13 -170.09(12)
Cl2 Ir2 C12 C13 105.18(15)
Ir1 Ir2 C12 C13 19.1(5)
C15 Ir2 C12 C17 157.5(3)
C14 Ir2 C12 C17 -159.3(3)
C13 Ir2 C12 C17 -121.3(3)
C11 Ir2 C12 C17 119.8(3)
S1 Ir2 C12 C17 68.6(3)
Cl2 Ir2 C12 C17 -16.1(3)
Ir1 Ir2 C12 C17 -102.2(4)
C11 C12 C13 C14 0.4(3)
C17 C12 C13 C14 -178.1(3)
Ir2 C12 C13 C14 61.63(19)
C11 C12 C13 C18 177.9(3)
C17 C12 C13 C18 -0.6(5)
Ir2 C12 C13 C18 -120.9(3)
C11 C12 C13 Ir2 -61.23(19)
C17 C12 C13 Ir2 120.3(3)
C15 Ir2 C13 C14 -37.28(16)
C12 Ir2 C13 C14 -117.0(2)
C11 Ir2 C13 C14 -80.18(17)
S1 Ir2 C13 C14 -39.5(8)
Cl2 Ir2 C13 C14 164.79(15)
Ir1 Ir2 C13 C14 67.86(18)
C15 Ir2 C13 C12 79.74(17)
C14 Ir2 C13 C12 117.0(2)
C11 Ir2 C13 C12 36.83(16)
S1 Ir2 C13 C12 77.5(7)
Cl2 Ir2 C13 C12 -78.20(15)
Ir1 Ir2 C13 C12 -175.13(12)
C15 Ir2 C13 C18 -158.2(3)
C14 Ir2 C13 C18 -121.0(3)
C12 Ir2 C13 C18 122.0(3)
C11 Ir2 C13 C18 158.9(3)
S1 Ir2 C13 C18 -160.5(6)
Cl2 Ir2 C13 C18 43.8(3)
Ir1 Ir2 C13 C18 -53.1(3)
C12 C13 C14 C15 -1.0(3)
C18 C13 C14 C15 -178.5(3)
Ir2 C13 C14 C15 60.64(19)
C12 C13 C14 C19 176.4(3)
C18 C13 C14 C19 -1.1(5)
Ir2 C13 C14 C19 -122.0(3)
C12 C13 C14 Ir2 -61.62(19)
C18 C13 C14 Ir2 120.9(3)
C15 Ir2 C14 C13 118.9(2)
C12 Ir2 C14 C13 38.33(17)
C11 Ir2 C14 C13 81.01(18)
S1 Ir2 C14 C13 173.93(13)
Cl2 Ir2 C14 C13 -22.0(2)
Ir1 Ir2 C14 C13 -131.53(15)
C13 Ir2 C14 C15 -118.9(2)
C12 Ir2 C14 C15 -80.55(17)
C11 Ir2 C14 C15 -37.87(16)
S1 Ir2 C14 C15 55.0(2)
Cl2 Ir2 C14 C15 -140.87(13)
Ir1 Ir2 C14 C15 109.59(15)
C15 Ir2 C14 C19 -119.6(3)
C13 Ir2 C14 C19 121.5(3)
C12 Ir2 C14 C19 159.9(3)
C11 Ir2 C14 C19 -157.5(3)
S1 Ir2 C14 C19 -64.5(3)
Cl2 Ir2 C14 C19 99.5(3)
Ir1 Ir2 C14 C19 -10.0(3)
C13 C14 C15 C11 1.2(3)
C19 C14 C15 C11 -176.2(3)
Ir2 C14 C15 C11 62.03(18)
C13 C14 C15 C20 171.9(3)
C19 C14 C15 C20 -5.5(4)
Ir2 C14 C15 C20 -127.2(3)
C13 C14 C15 Ir2 -60.83(19)
C19 C14 C15 Ir2 121.8(3)
C12 C11 C15 C14 -0.9(3)
C16 C11 C15 C14 175.4(3)
Ir2 C11 C15 C14 -61.55(18)
C12 C11 C15 C20 -171.4(3)
C16 C11 C15 C20 4.9(5)
Ir2 C11 C15 C20 128.0(3)
C12 C11 C15 Ir2 60.62(18)
C16 C11 C15 Ir2 -123.0(3)
C13 Ir2 C15 C14 36.92(16)
C12 Ir2 C15 C14 80.09(18)
C11 Ir2 C15 C14 117.5(2)
S1 Ir2 C15 C14 -143.35(14)
Cl2 Ir2 C15 C14 94.7(2)
Ir1 Ir2 C15 C14 -87.28(16)
C14 Ir2 C15 C11 -117.5(2)
C13 Ir2 C15 C11 -80.54(17)
C12 Ir2 C15 C11 -37.38(16)
S1 Ir2 C15 C11 99.19(15)
Cl2 Ir2 C15 C11 -22.7(3)
Ir1 Ir2 C15 C11 155.26(13)
C14 Ir2 C15 C20 119.6(3)
C13 Ir2 C15 C20 156.5(3)
C12 Ir2 C15 C20 -160.3(3)
C11 Ir2 C15 C20 -123.0(3)
S1 Ir2 C15 C20 -23.8(3)
Cl2 Ir2 C15 C20 -145.7(2)
Ir1 Ir2 C15 C20 32.3(3)
Ir2 S1 C21 C22 163.16(19)
Ir1 S1 C21 C22 81.4(2)
S1 C21 C22 C23 175.3(2)
C21 C22 C23 C24 59.9(4)
C22 C23 C24 C25 175.0(3)
